data_2237894
loop_
_publ_author_name
'Geiger, David K.'
'Bond, Christopher J.'

_publ_section_title
;
 2-(Pyridin-4-yl)-1<i>H</i>-benzimidazole
;
_journal_coeditor_code IM2430
_journal_issue 6
_journal_name_full 'Acta Crystallographica Section E'
_journal_page_first o869
_journal_paper_doi 10.1107/S160053681301252X
_journal_volume 69
_journal_year 2013
_chemical_formula_iupac 'C12 H9 N3'
_chemical_formula_moiety 'C12 H9 N3'
_chemical_formula_sum 'C12 H9 N3'
_chemical_formula_weight 195.22
_chemical_name_systematic
;
2-(Pyridin-4-yl)-1<i>H</i>-benzimidazole
;
_space_group_crystal_system monoclinic
_space_group_IT_number 14
_space_group_name_Hall '-P 2yn'
_space_group_name_H-M_alt 'P 1 21/n 1'
_symmetry_space_group_name_Hall '-P 2yn'
_symmetry_space_group_name_H-M 'P 1 21/n 1'
_atom_sites_solution_hydrogens geom
_atom_sites_solution_primary direct
_atom_sites_solution_secondary difmap
_cell_angle_alpha 90
_cell_angle_beta 101.838(8)
_cell_angle_gamma 90
_cell_formula_units_Z 4
_cell_length_a 6.0602(14)
_cell_length_b 11.610(3)
_cell_length_c 13.892(4)
_cell_measurement_reflns_used 1098
_cell_measurement_temperature 200.(2)
_cell_measurement_theta_max 24.2128
_cell_measurement_theta_min 2.3035
_cell_volume 956.6(4)
_computing_cell_refinement 'SAINT (Bruker, 2010)'
_computing_data_collection 'APEX2 (Bruker, 2010)'
_computing_data_reduction 'SAINT (Bruker, 2010)'
_computing_molecular_graphics 'PLATON (Spek, 2009) and Mercury (Macrae <i>et al.</i>, 2008)'
_computing_publication_material 'publCIF (Westrip, 2010)'
_computing_structure_refinement 'SHELXL97 (Sheldrick, 2008)'
_computing_structure_solution 'SHELXS97 (Sheldrick, 2008)'
_diffrn_ambient_temperature 200.(2)
_diffrn_detector_area_resol_mean 8.3330
_diffrn_measured_fraction_theta_full 0.963
_diffrn_measured_fraction_theta_max 0.963
_diffrn_measurement_device_type 'Bruker SMART X2S CCD'
_diffrn_measurement_method '\w scans'
_diffrn_radiation_monochromator 'doubly curved silicon crystal'
_diffrn_radiation_type MoK\a
_diffrn_radiation_wavelength 0.71073
_diffrn_reflns_av_R_equivalents 0.0583
_diffrn_reflns_av_sigmaI/netI 0.0640
_diffrn_reflns_limit_h_max 7
_diffrn_reflns_limit_h_min -7
_diffrn_reflns_limit_k_max 8
_diffrn_reflns_limit_k_min -13
_diffrn_reflns_limit_l_max 16
_diffrn_reflns_limit_l_min -16
_diffrn_reflns_number 4809
_diffrn_reflns_theta_full 25.38
_diffrn_reflns_theta_max 25.38
_diffrn_reflns_theta_min 3.00
_exptl_absorpt_coefficient_mu 0.085
_exptl_absorpt_correction_T_max 0.98
_exptl_absorpt_correction_T_min 0.53
_exptl_absorpt_correction_type multi-scan
_exptl_absorpt_process_details '(SADABS; Bruker, 2010)'
_exptl_crystal_colour 'clear yellow'
_exptl_crystal_density_diffrn 1.356
_exptl_crystal_density_method 'not measured'
_exptl_crystal_description prism
_exptl_crystal_F_000 408
_exptl_crystal_size_max 0.500
_exptl_crystal_size_mid 0.200
_exptl_crystal_size_min 0.200
_refine_diff_density_max 0.262
_refine_diff_density_min -0.254
_refine_ls_extinction_method none
_refine_ls_goodness_of_fit_ref 0.959
_refine_ls_hydrogen_treatment mixed
_refine_ls_matrix_type full
_refine_ls_number_parameters 140
_refine_ls_number_reflns 1699
_refine_ls_number_restraints 0
_refine_ls_restrained_S_all 0.959
_refine_ls_R_factor_all 0.0814
_refine_ls_R_factor_gt 0.0462
_refine_ls_shift/su_max 0.000
_refine_ls_shift/su_mean 0.000
_refine_ls_structure_factor_coef Fsqd
_refine_ls_weighting_details 'calc w=1/[\s^2^(Fo^2^)+(0.0664P)^2^+0.0000P] where P=(Fo^2^+2Fc^2^)/3'
_refine_ls_weighting_scheme calc
_refine_ls_wR_factor_gt 0.1045
_refine_ls_wR_factor_ref 0.1283
_reflns_number_gt 1125
_reflns_number_total 1699
_reflns_threshold_expression I>2sigma(I)
_cod_data_source_file im2430.cif
_cod_data_source_block I
_cod_database_code 2237894
_cod_database_fobs_code 2237894

loop_
_space_group_symop_operation_xyz
'x, y, z'
'-x+1/2, y+1/2, -z+1/2'
'-x, -y, -z'
'x-1/2, -y-1/2, z-1/2'

loop_
_atom_site_type_symbol
_atom_site_label
_atom_site_fract_x
_atom_site_fract_y
_atom_site_fract_z
_atom_site_U_iso_or_equiv
_atom_site_adp_type
_atom_site_calc_flag
_atom_site_refinement_flags
_atom_site_occupancy
N N1 0.4979(3) 0.67895(13) 0.38292(14) 0.0331(5) Uani d . 1
H H1 0.618(4) 0.7118(19) 0.3528(19) 0.062(7) Uiso d . 1
N N2 0.2493(3) 0.54899(13) 0.41681(13) 0.0303(5) Uani d . 1
N N3 0.7075(3) 0.30522(13) 0.22238(14) 0.0357(5) Uani d . 1
C C1 0.3669(3) 0.73593(15) 0.43732(16) 0.0294(5) Uani d . 1
C C2 0.2130(3) 0.65460(15) 0.45835(16) 0.0286(5) Uani d . 1
C C3 0.0506(3) 0.68515(17) 0.51158(17) 0.0338(6) Uani d . 1
H H3 -0.0548 0.6305 0.5259 0.041 Uiso calc R 1
C C4 0.0490(3) 0.79775(16) 0.54271(18) 0.0389(6) Uani d . 1
H H4 -0.0594 0.8211 0.5794 0.047 Uiso calc R 1
C C5 0.2039(3) 0.87851(17) 0.52133(19) 0.0412(6) Uani d . 1
H H5 0.1968 0.9556 0.5434 0.049 Uiso calc R 1
C C6 0.3650(4) 0.84967(16) 0.46965(18) 0.0398(6) Uani d . 1
H H6 0.471 0.9046 0.4563 0.048 Uiso calc R 1
C C7 0.4191(3) 0.56767(15) 0.37324(16) 0.0284(5) Uani d . 1
C C8 0.5194(3) 0.47905(15) 0.32041(16) 0.0295(5) Uani d . 1
C C9 0.7077(4) 0.49937(16) 0.28180(18) 0.0368(6) Uani d . 1
H H9 0.7769 0.5732 0.2878 0.044 Uiso calc R 1
C C10 0.7947(4) 0.41118(17) 0.23429(18) 0.0395(6) Uani d . 1
H H10 0.9251 0.4268 0.2084 0.047 Uiso calc R 1
C C11 0.5260(3) 0.28667(16) 0.26116(17) 0.0352(6) Uani d . 1
H H11 0.4609 0.2119 0.2545 0.042 Uiso calc R 1
C C12 0.4278(3) 0.36867(15) 0.30996(17) 0.0336(6) Uani d . 1
H H12 0.2992 0.3503 0.3362 0.04 Uiso calc R 1

loop_
_atom_site_aniso_label
_atom_site_aniso_U_11
_atom_site_aniso_U_22
_atom_site_aniso_U_33
_atom_site_aniso_U_12
_atom_site_aniso_U_13
_atom_site_aniso_U_23
N1 0.0314(10) 0.0239(9) 0.0474(13) -0.0038(7) 0.0161(9) -0.0026(8)
N2 0.0291(10) 0.0267(9) 0.0376(12) -0.0014(7) 0.0130(9) 0.0002(7)
N3 0.0372(11) 0.0305(9) 0.0406(13) 0.0062(8) 0.0110(9) -0.0012(8)
C1 0.0284(11) 0.0270(10) 0.0342(14) 0.0005(8) 0.0098(10) -0.0002(9)
C2 0.0270(11) 0.0259(10) 0.0334(13) -0.0006(8) 0.0075(10) 0.0002(9)
C3 0.0296(12) 0.0350(11) 0.0381(15) -0.0014(9) 0.0104(11) 0.0019(9)
C4 0.0375(13) 0.0379(12) 0.0454(16) 0.0028(10) 0.0182(12) -0.0031(10)
C5 0.0478(14) 0.0292(11) 0.0501(16) -0.0011(9) 0.0185(12) -0.0083(10)
C6 0.0426(14) 0.0274(11) 0.0519(17) -0.0073(9) 0.0158(12) -0.0059(10)
C7 0.0261(11) 0.0242(10) 0.0353(14) -0.0011(8) 0.0074(10) 0.0010(9)
C8 0.0279(12) 0.0241(9) 0.0362(14) 0.0036(8) 0.0056(10) 0.0019(9)
C9 0.0380(13) 0.0252(10) 0.0511(17) -0.0010(9) 0.0183(12) 0.0008(9)
C10 0.0374(13) 0.0362(11) 0.0496(16) 0.0028(9) 0.0201(12) 0.0032(10)
C11 0.0339(13) 0.0276(10) 0.0450(16) 0.0005(9) 0.0105(11) -0.0047(9)
C12 0.0297(12) 0.0293(11) 0.0437(15) -0.0021(9) 0.0119(11) -0.0013(9)

loop_
_atom_type_symbol
_atom_type_description
_atom_type_scat_dispersion_real
_atom_type_scat_dispersion_imag
_atom_type_scat_source
C C 0.0033 0.0016 'International Tables Vol C Tables 4.2.6.8 and 6.1.1.4'
H H 0.0000 0.0000 'International Tables Vol C Tables 4.2.6.8 and 6.1.1.4'
N N 0.0061 0.0033 'International Tables Vol C Tables 4.2.6.8 and 6.1.1.4'

loop_
_geom_angle_atom_site_label_1
_geom_angle_atom_site_label_2
_geom_angle_atom_site_label_3
_geom_angle
C1 N1 C7 106.18(16)
C1 N1 H1 127.4(13)
C7 N1 H1 126.4(14)
C7 N2 C2 104.53(15)
C10 N3 C11 115.83(18)
N1 C1 C6 132.60(19)
N1 C1 C2 105.96(16)
C6 C1 C2 121.44(19)
N2 C2 C3 129.31(18)
N2 C2 C1 109.83(18)
C3 C2 C1 120.84(18)
C4 C3 C2 117.37(19)
C4 C3 H3 121.3
C2 C3 H3 121.3
C3 C4 C5 121.4(2)
C3 C4 H4 119.3
C5 C4 H4 119.3
C6 C5 C4 121.96(19)
C6 C5 H5 119.0
C4 C5 H5 119.0
C5 C6 C1 117.04(19)
C5 C6 H6 121.5
C1 C6 H6 121.5
N2 C7 N1 113.51(17)
N2 C7 C8 123.97(16)
N1 C7 C8 122.52(18)
C9 C8 C12 117.48(19)
C9 C8 C7 122.43(17)
C12 C8 C7 120.06(19)
C8 C9 C10 119.18(18)
C8 C9 H9 120.4
C10 C9 H9 120.4
N3 C10 C9 124.2(2)
N3 C10 H10 117.9
C9 C10 H10 117.9
N3 C11 C12 124.24(18)
N3 C11 H11 117.9
C12 C11 H11 117.9
C11 C12 C8 119.1(2)
C11 C12 H12 120.5
C8 C12 H12 120.5

loop_
_geom_bond_atom_site_label_1
_geom_bond_atom_site_label_2
_geom_bond_distance
N1 C1 1.373(3)
N1 C7 1.374(2)
N1 H1 0.99(2)
N2 C7 1.315(3)
N2 C2 1.392(2)
N3 C10 1.336(2)
N3 C11 1.338(3)
C1 C6 1.396(3)
C1 C2 1.399(3)
C2 C3 1.393(3)
C3 C4 1.378(3)
C3 H3 0.95
C4 C5 1.401(3)
C4 H4 0.95
C5 C6 1.367(3)
C5 H5 0.95
C6 H6 0.95
C7 C8 1.466(3)
C8 C9 1.377(3)
C8 C12 1.392(3)
C9 C10 1.380(3)
C9 H9 0.95
C10 H10 0.95
C11 C12 1.373(3)
C11 H11 0.95
C12 H12 0.95

loop_
_geom_hbond_atom_site_label_D
_geom_hbond_atom_site_label_H
_geom_hbond_atom_site_label_A
_geom_hbond_site_symmetry_A
_geom_hbond_distance_DH
_geom_hbond_distance_HA
_geom_hbond_distance_DA
_geom_hbond_angle_DHA
_geom_hbond_publ_flag
N1 H1 N3 2_655 0.99(2) 1.96(2) 2.924(2) 165(2) y
